data_4135345
loop_
_publ_author_name
'Wu, Yitao'
'Zhou, Jiong'
'Li, Errui'
'Wang, Mengbin'
'Jie, Kecheng'
'Zhu, Huangtianzhi'
'Huang, Feihe'

_publ_section_title
;
 Selective Separation of Methylfuran and Dimethylfuran by Nonporous
 Adaptive Crystals of Pillararenes.
;
_journal_issue 46
_journal_name_full 'Journal of the American Chemical Society'
_journal_page_first 19722
_journal_page_last 19730
_journal_paper_doi 10.1021/jacs.0c09757
_journal_volume 142
_journal_year 2020
_chemical_formula_moiety 'C55 H60 Br10 O10, 2(C6 H8 O)'
_chemical_formula_sum 'C67 H76 Br10 O12'
_chemical_formula_weight 1872.37
_space_group_crystal_system monoclinic
_space_group_IT_number 15
_space_group_name_Hall '-C 2yc'
_space_group_name_H-M_alt 'C 1 2/c 1'
_atom_sites_solution_hydrogens geom
_atom_sites_solution_primary dual
_audit_creation_date 2019-12-26
_audit_creation_method
;
Olex2 1.2
(compiled 2018.05.29 svn.r3508 for OlexSys, GUI svn.r5506)
;
_cell_angle_alpha 90
_cell_angle_beta 108.836(2)
_cell_angle_gamma 90
_cell_formula_units_Z 8
_cell_length_a 28.6532(17)
_cell_length_b 12.3731(8)
_cell_length_c 44.242(3)
_cell_measurement_reflns_used 3811
_cell_measurement_temperature 293(2)
_cell_measurement_theta_max 58.63
_cell_measurement_theta_min 3.93
_cell_volume 14845.1(17)
_computing_cell_refinement 'SAINT v7.68A (Bruker, 2009)'
_computing_data_reduction 'SAINT v7.68A (Bruker, 2009)'
_computing_molecular_graphics 'Olex2 (Dolomanov et al., 2009)'
_computing_publication_material 'Olex2 (Dolomanov et al., 2009)'
_computing_structure_refinement 'ShelXL (Sheldrick, 2015)'
_computing_structure_solution 'ShelXT (Sheldrick, 2015)'
_diffrn_ambient_temperature 293(2)
_diffrn_measured_fraction_theta_full 0.979
_diffrn_measured_fraction_theta_max 0.966
_diffrn_measurement_device_type 'Bruker APEX-II CCD'
_diffrn_measurement_method '\f and \w scans'
_diffrn_radiation_monochromator graphite
_diffrn_radiation_type CuK\a
_diffrn_radiation_wavelength 1.54178
_diffrn_reflns_av_R_equivalents 0.0616
_diffrn_reflns_av_unetI/netI 0.0732
_diffrn_reflns_Laue_measured_fraction_full 0.979
_diffrn_reflns_Laue_measured_fraction_max 0.966
_diffrn_reflns_limit_h_max 34
_diffrn_reflns_limit_h_min -34
_diffrn_reflns_limit_k_max 10
_diffrn_reflns_limit_k_min -14
_diffrn_reflns_limit_l_max 53
_diffrn_reflns_limit_l_min -46
_diffrn_reflns_number 39826
_diffrn_reflns_point_group_measured_fraction_full 0.979
_diffrn_reflns_point_group_measured_fraction_max 0.966
_diffrn_reflns_theta_full 67.679
_diffrn_reflns_theta_max 69.520
_diffrn_reflns_theta_min 3.927
_diffrn_standards_number 0
_exptl_absorpt_coefficient_mu 6.883
_exptl_absorpt_correction_T_max 0.7532
_exptl_absorpt_correction_T_min 0.4596
_exptl_absorpt_correction_type multi-scan
_exptl_absorpt_process_details
'SADABS-2008/1 (Bruker,2008) was used for absorption correction. wR2(int) was 0.1126 before and 0.0578 after correction. The Ratio of minimum to maximum transmission is 0.6102. The \l/2 correction factor is 0.0015.'
_exptl_crystal_colour colourless
_exptl_crystal_colour_primary colourless
_exptl_crystal_density_diffrn 1.676
_exptl_crystal_description block
_exptl_crystal_F_000 7392
_exptl_crystal_size_max 0.18
_exptl_crystal_size_mid 0.16
_exptl_crystal_size_min 0.1
_refine_diff_density_max 2.262
_refine_diff_density_min -2.077
_refine_diff_density_rms 0.182
_refine_ls_extinction_method none
_refine_ls_goodness_of_fit_ref 1.563
_refine_ls_hydrogen_treatment constr
_refine_ls_matrix_type full
_refine_ls_number_parameters 806
_refine_ls_number_reflns 13447
_refine_ls_number_restraints 207
_refine_ls_restrained_S_all 1.639
_refine_ls_R_factor_all 0.2183
_refine_ls_R_factor_gt 0.1619
_refine_ls_shift/su_max 0.001
_refine_ls_shift/su_mean 0.000
_refine_ls_structure_factor_coef Fsqd
_refine_ls_weighting_details 'w=1/[\s^2^(Fo^2^)+(0.1000P)^2^+100.0000P] where P=(Fo^2^+2Fc^2^)/3'
_refine_ls_weighting_scheme calc
_refine_ls_wR_factor_gt 0.3888
_refine_ls_wR_factor_ref 0.4225
_reflns_Friedel_coverage 0.000
_reflns_number_gt 6793
_reflns_number_total 13447
_reflns_threshold_expression 'I > 2\s(I)'
_cod_data_source_file ja0c09757_si_007.cif
_cod_data_source_block cu_dm19039_0m
_cod_depositor_comments 'Adding full bibliography for 4135342--4135349.cif.'
_cod_original_cell_volume 14845.0(17)
_cod_database_code 4135345
_shelx_shelxl_version_number 2016/6
_shelx_space_group_comment
;
The symmetry employed for this shelxl refinement is uniquely defined
by the following loop, which should always be used as a source of
symmetry information in preference to the above space-group names.
They are only intended as comments.
;
_shelx_estimated_absorpt_t_max 0.546
_shelx_estimated_absorpt_t_min 0.371
_olex2_refinement_description
;
1. Fixed Uiso
 At 1.2 times of:
  All C(H) groups, All C(H,H) groups
 At 1.5 times of:
  All C(H,H,H) groups
2. Restrained distances
 C47-C46
 1.53 with sigma of 0.02
 C55-C54
 1.53 with sigma of 0.02
 C45-C44 = O3-C44
 1.5 with sigma of 0.02
 C36-C37
 1.53 with sigma of 0.02
 C36-O1
 1.53 with sigma of 0.02
 C8AA-C7AA = C7AA-O6AA = O6AA-C5AA = C9AA-C5AA = C9AA-C8AA = C3AA-O2AA = C3AA-
 C1BA = C4AA-C1BA = C4AA-C1AA = O2AA-C1AA
 1.39 with sigma of 0.02
 O2AA-C1BA = C8AA-O6AA
 2.33 with sigma of 0.02
 C7AA-C5AA = C8AA-C5AA
 2.3 with sigma of 0.02
 C5AA-C2BA
 1.5 with sigma of 0.02
 Br10-C55
 1.8 with sigma of 0.02
 Br10-C54
 2.6 with sigma of 0.02
 C3BA-C3AA
 1.5 with sigma of 0.02
 C4AA-C3AA
 2.3 with sigma of 0.02
 Br3-C45
 1.8 with sigma of 0.02
 Br3-C44
 2.6 with sigma of 0.02
 H2BB-H2BB_$1 = H2BA-H2BB_$1
 2 with sigma of 0.01
 C9AA-C2BA \\sim C2BA-O6AA
 with sigma of 0.02
 C1BA-C3BA \\sim C3BA-O2AA
 with sigma of 0.02
3. Restrained planarity
 C2BA, C5AA, C9AA, O6AA, C7AA, C0BA, C8AA
 with sigma of 0.1
 C1BA, C3AA, O2AA, C3BA, C1AA, C4AA, C0AA
 with sigma of 0.1
4. Uiso/Uaniso restraints and constraints
C54 \\sim C55: within 2A with sigma of 0.01 and sigma for terminal atoms of 0.02
Br3 \\sim O3 \\sim C44 \\sim C45: within 2A with sigma of 0.01 and sigma for
terminal atoms of 0.02
Br8 \\sim O8 \\sim C46 \\sim C47: within 2A with sigma of 0.01 and sigma for
terminal atoms of 0.02
Br1 \\sim O1 \\sim C36 \\sim C37: within 2A with sigma of 0.01 and sigma for
terminal atoms of 0.02
C1BA \\sim O2AA \\sim C1AA \\sim C3AA \\sim C4AA \\sim C0AA: within 2A with
sigma of 0.01 and sigma for terminal atoms of 0.02
C0BA \\sim C8AA \\sim C7AA \\sim O6AA \\sim C9AA \\sim C5AA: within 2A with
sigma of 0.01 and sigma for terminal atoms of 0.02
C2BA \\sim C5AA \\sim C9AA \\sim O6AA: within 2A with sigma of 0.01 and sigma
for terminal atoms of 0.02
O10 \\sim C54 \\sim C55 \\sim Br10: within 2A with sigma of 0.01 and sigma for
terminal atoms of 0.02
C3BA \\sim O2AA \\sim C1AA \\sim C3AA \\sim C4AA \\sim C0AA \\sim C1BA: within
2A with sigma of 0.01 and sigma for terminal atoms of 0.02
O3 \\sim C44 \\sim C45 \\sim Br3: within 2A with sigma of 0.01 and sigma for
terminal atoms of 0.02
C44 \\sim C45 \\sim Br3 \\sim O3: within 2A with sigma of 0.01 and sigma for
terminal atoms of 0.02
Uanis(C45) \\sim Ueq: with sigma of 0.005 and sigma for terminal atoms of 0.01
Uanis(C39) \\sim Ueq: with sigma of 0.01 and sigma for terminal atoms of 0.02
5.a Secondary CH2 refined with riding coordinates:
 C7(H7A,H7B), C14(H14A,H14B), C21(H21A,H21B), C28(H28A,H28B), C35(H35A,H35B),
 C36(H36A,H36B), C37(H37A,H37B), C38(H38A,H38B), C39(H39A,H39B), C40(H40A,H40B),
  C41(H41A,H41B), C42(H42A,H42B), C43(H43A,H43B), C44(H44A,H44B), C45(H45A,
 H45B), C46(H46A,H46B), C47(H47A,H47B), C48(H48A,H48B), C49(H49A,H49B),
 C50(H50A,H50B), C51(H51A,H51B), C52(H52A,H52B), C53(H53A,H53B), C54(H54A,H54B),
  C55(H55A,H55B)
5.b Aromatic/amide H refined with riding coordinates:
 C2(H2), C5(H5), C9(H9), C12(H12), C16(H16), C19(H19), C23(H23), C26(H26),
 C30(H30), C33(H33), C8AA(H8AA), C4AA(H4AA), C9AA(H9AA), C1BA(H1BA)
5.c Idealised Me refined as rotating group:
 C0AA(H0AA,H0AB,H0AC), C0BA(H0BA,H0BB,H0BC), C2BA(H2BA,H2BB,H2BC), C3BA(H3BA,
 H3BB,H3BC)
;
_olex2_submission_special_instructions 'No special instructions were received'

loop_
_space_group_symop_operation_xyz
'x, y, z'
'-x, y, -z+1/2'
'x+1/2, y+1/2, z'
'-x+1/2, y+1/2, -z+1/2'
'-x, -y, -z'
'x, -y, z-1/2'
'-x+1/2, -y+1/2, -z'
'x+1/2, -y+1/2, z-1/2'

loop_
_atom_site_label
_atom_site_type_symbol
_atom_site_fract_x
_atom_site_fract_y
_atom_site_fract_z
_atom_site_U_iso_or_equiv
_atom_site_adp_type
_atom_site_occupancy
_atom_site_site_symmetry_order
_atom_site_calc_flag
_atom_site_refinement_flags_posn
_atom_site_refinement_flags_adp
_atom_site_refinement_flags_occupancy
_atom_site_disorder_assembly
_atom_site_disorder_group
Br1 Br 0.5618(2) -0.0772(5) 0.45209(18) 0.322(3) Uani 1 1 d . U . . .
Br2 Br 0.59195(9) 0.6012(2) 0.38314(6) 0.1474(10) Uani 1 1 d . . . . .
Br3 Br 0.42659(15) 0.6598(5) 0.25143(8) 0.274(3) Uani 1 1 d D U . . .
Br4 Br 0.37089(8) 0.4243(2) 0.19209(6) 0.1332(9) Uani 1 1 d . . . . .
Br5 Br 0.41976(10) 0.0510(3) 0.25360(7) 0.1569(11) Uani 1 1 d . . . . .
Br6 Br 0.22673(11) -0.0551(2) 0.43984(8) 0.1579(11) Uani 1 1 d . . . . .
Br7 Br 0.32837(16) 0.2860(3) 0.51238(10) 0.226(2) Uani 1 1 d . . . . .
Br8 Br 0.37947(17) 0.7573(3) 0.50715(6) 0.2014(17) Uani 1 1 d . U . . .
Br9 Br 0.14882(8) 0.71002(18) 0.39087(6) 0.1204(8) Uani 1 1 d . . . . .
Br10 Br 0.09453(17) 0.4515(4) 0.33615(13) 0.242(2) Uani 1 1 d D U . . .
O1 O 0.4760(5) 0.0840(11) 0.4165(3) 0.132(4) Uani 1 1 d D U . . .
O2 O 0.5222(4) 0.4845(9) 0.4117(3) 0.104(3) Uani 1 1 d . . . . .
O3 O 0.4143(3) 0.6975(9) 0.3189(2) 0.093(3) Uani 1 1 d D U . . .
O4 O 0.2857(3) 0.4403(7) 0.2490(2) 0.075(2) Uani 1 1 d . . . . .
O5 O 0.3353(4) 0.0841(8) 0.3105(2) 0.087(3) Uani 1 1 d . . . . .
O6 O 0.2809(4) 0.1203(10) 0.4103(2) 0.104(3) Uani 1 1 d . . . . .
O7 O 0.4173(4) 0.3673(8) 0.4908(2) 0.088(3) Uani 1 1 d . . . . .
O8 O 0.3926(4) 0.7373(8) 0.4384(2) 0.092(3) Uani 1 1 d . U . . .
O9 O 0.2430(3) 0.6913(7) 0.3398(2) 0.071(2) Uani 1 1 d . . . . .
O10 O 0.1716(4) 0.3047(9) 0.3178(3) 0.114(3) Uani 1 1 d . U . . .
C1 C 0.4271(7) 0.0943(11) 0.4144(4) 0.091(5) Uani 1 1 d . . . . .
C2 C 0.3883(7) 0.0539(11) 0.3900(4) 0.089(4) Uani 1 1 d . . . . .
H2 H 0.395207 0.016954 0.373664 0.107 Uiso 1 1 calc R . . . .
C3 C 0.3407(6) 0.0645(10) 0.3883(3) 0.074(4) Uani 1 1 d . . . . .
C4 C 0.3315(6) 0.1148(11) 0.4126(3) 0.080(4) Uani 1 1 d . . . . .
C5 C 0.3685(6) 0.1558(11) 0.4382(3) 0.076(4) Uani 1 1 d . . . . .
H5 H 0.360691 0.190312 0.454628 0.092 Uiso 1 1 calc R . . . .
C6 C 0.4169(6) 0.1461(10) 0.4398(3) 0.079(4) Uani 1 1 d . . . . .
C7 C 0.4600(6) 0.1978(11) 0.4670(3) 0.082(4) Uani 1 1 d . . . . .
H7A H 0.453426 0.192180 0.487095 0.098 Uiso 1 1 calc R . . . .
H7B H 0.490512 0.159876 0.469069 0.098 Uiso 1 1 calc R . . . .
C8 C 0.4649(5) 0.3148(10) 0.4592(3) 0.065(3) Uani 1 1 d . . . . .
C9 C 0.4933(5) 0.3465(10) 0.4403(3) 0.068(3) Uani 1 1 d . . . . .
H9 H 0.510033 0.294097 0.432687 0.082 Uiso 1 1 calc R . . . .
C10 C 0.4972(5) 0.4495(11) 0.4329(3) 0.072(3) Uani 1 1 d . . . . .
C11 C 0.4755(4) 0.5332(9) 0.4443(3) 0.059(3) Uani 1 1 d . . . . .
C12 C 0.4487(4) 0.5055(10) 0.4640(3) 0.060(3) Uani 1 1 d . . . . .
H12 H 0.433868 0.559695 0.472259 0.072 Uiso 1 1 calc R . . . .
C13 C 0.4431(4) 0.3987(11) 0.4717(3) 0.064(3) Uani 1 1 d . . . . .
C14 C 0.4809(4) 0.6521(10) 0.4358(3) 0.067(3) Uani 1 1 d . . . . .
H14A H 0.480658 0.697679 0.453591 0.080 Uiso 1 1 calc R . . . .
H14B H 0.512367 0.661856 0.432317 0.080 Uiso 1 1 calc R . . . .
C15 C 0.4412(4) 0.6862(9) 0.4071(3) 0.056(3) Uani 1 1 d . . . . .
C16 C 0.4468(4) 0.6759(11) 0.3776(3) 0.066(3) Uani 1 1 d . . . . .
H16 H 0.476460 0.649629 0.376283 0.079 Uiso 1 1 calc R . . . .
C17 C 0.4090(4) 0.7039(10) 0.3490(3) 0.063(3) Uani 1 1 d . . . . .
C18 C 0.3638(4) 0.7392(8) 0.3508(3) 0.054(3) Uani 1 1 d . . . . .
C19 C 0.3584(4) 0.7505(9) 0.3808(3) 0.055(3) Uani 1 1 d . . . . .
H19 H 0.328374 0.774069 0.382348 0.066 Uiso 1 1 calc R . . . .
C20 C 0.3968(4) 0.7272(9) 0.4085(3) 0.059(3) Uani 1 1 d . . . . .
C21 C 0.3221(4) 0.7609(9) 0.3202(3) 0.059(3) Uani 1 1 d . . . . .
H21A H 0.335670 0.790021 0.304466 0.071 Uiso 1 1 calc R . . . .
H21B H 0.300420 0.815152 0.324271 0.071 Uiso 1 1 calc R . . . .
C22 C 0.2916(4) 0.6588(8) 0.3063(3) 0.052(2) Uani 1 1 d . . . . .
C23 C 0.3030(4) 0.5978(8) 0.2835(3) 0.053(2) Uani 1 1 d . . . . .
H23 H 0.328886 0.618452 0.276366 0.064 Uiso 1 1 calc R . . . .
C24 C 0.2760(4) 0.5062(9) 0.2714(3) 0.055(3) Uani 1 1 d . . . . .
C25 C 0.2377(4) 0.4702(9) 0.2823(3) 0.057(3) Uani 1 1 d . . . . .
C26 C 0.2261(4) 0.5321(10) 0.3042(3) 0.063(3) Uani 1 1 d . . . . .
H26 H 0.199549 0.512332 0.310821 0.075 Uiso 1 1 calc R . . . .
C27 C 0.2532(4) 0.6257(9) 0.3171(3) 0.060(3) Uani 1 1 d . . . . .
C28 C 0.2096(5) 0.3685(9) 0.2696(3) 0.063(3) Uani 1 1 d . . . . .
H28A H 0.211865 0.351875 0.248731 0.076 Uiso 1 1 calc R . . . .
H28B H 0.175063 0.378145 0.267512 0.076 Uiso 1 1 calc R . . . .
C29 C 0.2312(4) 0.2770(9) 0.2926(3) 0.062(3) Uani 1 1 d . . . . .
C30 C 0.2727(4) 0.2191(10) 0.2905(3) 0.063(3) Uani 1 1 d . . . . .
H30 H 0.285655 0.236582 0.274371 0.075 Uiso 1 1 calc R . . . .
C31 C 0.2941(5) 0.1389(10) 0.3113(3) 0.067(3) Uani 1 1 d . . . . .
C32 C 0.2750(5) 0.1099(9) 0.3360(3) 0.067(3) Uani 1 1 d . . . . .
C33 C 0.2338(5) 0.1609(10) 0.3373(3) 0.074(3) Uani 1 1 d . . . . .
H33 H 0.219537 0.138743 0.352372 0.089 Uiso 1 1 calc R . . . .
C34 C 0.2119(5) 0.2457(11) 0.3166(3) 0.071(3) Uani 1 1 d . . . . .
C35 C 0.2977(6) 0.0220(10) 0.3589(3) 0.088(4) Uani 1 1 d . . . . .
H35A H 0.310351 -0.033223 0.348024 0.105 Uiso 1 1 calc R . . . .
H35B H 0.272629 -0.010890 0.366276 0.105 Uiso 1 1 calc R . . . .
C36 C 0.5045(8) 0.008(2) 0.4029(6) 0.169(5) Uani 1 1 d D U . . .
H36A H 0.497587 0.022902 0.380371 0.203 Uiso 1 1 calc R . . . .
H36B H 0.494224 -0.065850 0.404949 0.203 Uiso 1 1 calc R . . . .
C37 C 0.5649(8) 0.020(2) 0.4218(7) 0.179(6) Uani 1 1 d D U . . .
H37A H 0.574669 0.091527 0.430255 0.215 Uiso 1 1 calc R . . . .
H37B H 0.585049 -0.004656 0.409240 0.215 Uiso 1 1 calc R . . . .
C38 C 0.2689(7) 0.1483(16) 0.4372(4) 0.109(5) Uani 1 1 d . . . . .
H38A H 0.235649 0.177418 0.430254 0.131 Uiso 1 1 calc R . . . .
H38B H 0.290787 0.206052 0.448096 0.131 Uiso 1 1 calc R . . . .
C39 C 0.2710(11) 0.067(2) 0.4594(7) 0.173(10) Uani 1 1 d . U . . .
H39A H 0.261588 0.096640 0.476908 0.208 Uiso 1 1 calc R . . . .
H39B H 0.304632 0.040987 0.468029 0.208 Uiso 1 1 calc R . . . .
C40 C 0.5510(6) 0.4121(13) 0.4023(4) 0.096(5) Uani 1 1 d . . . . .
H40A H 0.533358 0.344605 0.395895 0.115 Uiso 1 1 calc R . . . .
H40B H 0.580991 0.397554 0.419759 0.115 Uiso 1 1 calc R . . . .
C41 C 0.5636(8) 0.4615(17) 0.3740(5) 0.133(7) Uani 1 1 d . . . . .
H41A H 0.533788 0.466020 0.355683 0.159 Uiso 1 1 calc R . . . .
H41B H 0.586477 0.414199 0.368300 0.159 Uiso 1 1 calc R . . . .
C42 C 0.3921(6) 0.4424(13) 0.5033(4) 0.087(4) Uani 1 1 d . . . . .
H42A H 0.414627 0.500612 0.512973 0.105 Uiso 1 1 calc R . . . .
H42B H 0.365655 0.473052 0.485776 0.105 Uiso 1 1 calc R . . . .
C43 C 0.3721(7) 0.4039(18) 0.5257(4) 0.116(6) Uani 1 1 d . . . . .
H43A H 0.354664 0.462585 0.531912 0.140 Uiso 1 1 calc R . . . .
H43B H 0.398863 0.382274 0.544546 0.140 Uiso 1 1 calc R . . . .
C44 C 0.4576(6) 0.7297(16) 0.3076(3) 0.123(4) Uani 1 1 d D U . . .
H44A H 0.478295 0.666144 0.309710 0.147 Uiso 1 1 calc R . . . .
H44B H 0.476870 0.782621 0.322665 0.147 Uiso 1 1 calc R . . . .
C45 C 0.4485(5) 0.7817(10) 0.2695(3) 0.072(3) Uani 1 1 d D U . . .
H45A H 0.424157 0.839057 0.263795 0.086 Uiso 1 1 calc R . . . .
H45B H 0.478853 0.804624 0.266167 0.086 Uiso 1 1 calc R . . . .
C46 C 0.3685(8) 0.8254(15) 0.4468(4) 0.123(4) Uani 1 1 d D U . . .
H46A H 0.334045 0.806629 0.442009 0.148 Uiso 1 1 calc R . . . .
H46B H 0.370081 0.885764 0.433138 0.148 Uiso 1 1 calc R . . . .
C47 C 0.3894(9) 0.8663(18) 0.4838(4) 0.145(5) Uani 1 1 d D U . . .
H47A H 0.371764 0.930205 0.486751 0.173 Uiso 1 1 calc R . . . .
H47B H 0.424232 0.883373 0.489717 0.173 Uiso 1 1 calc R . . . .
C48 C 0.3226(5) 0.4733(10) 0.2363(3) 0.071(3) Uani 1 1 d . . . . .
H48A H 0.354081 0.479719 0.253092 0.085 Uiso 1 1 calc R . . . .
H48B H 0.314262 0.542569 0.225644 0.085 Uiso 1 1 calc R . . . .
C49 C 0.3246(6) 0.3876(13) 0.2131(4) 0.094(5) Uani 1 1 d . . . . .
H49A H 0.292235 0.378637 0.197346 0.113 Uiso 1 1 calc R . . . .
H49B H 0.334027 0.319455 0.224231 0.113 Uiso 1 1 calc R . . . .
C50 C 0.2055(5) 0.6620(11) 0.3513(3) 0.074(3) Uani 1 1 d . . . . .
H50A H 0.211510 0.590172 0.360492 0.089 Uiso 1 1 calc R . . . .
H50B H 0.174313 0.661120 0.334006 0.089 Uiso 1 1 calc R . . . .
C51 C 0.2032(5) 0.7408(13) 0.3759(3) 0.084(4) Uani 1 1 d . . . . .
H51A H 0.199667 0.813157 0.366937 0.101 Uiso 1 1 calc R . . . .
H51B H 0.233766 0.738239 0.393649 0.101 Uiso 1 1 calc R . . . .
C52 C 0.3528(6) 0.1070(14) 0.2854(4) 0.097(5) Uani 1 1 d . . . . .
H52A H 0.363726 0.181527 0.286528 0.116 Uiso 1 1 calc R . . . .
H52B H 0.326995 0.095935 0.265131 0.116 Uiso 1 1 calc R . . . .
C53 C 0.3958(7) 0.0301(16) 0.2886(4) 0.105(5) Uani 1 1 d . . . . .
H53A H 0.385022 -0.044042 0.288857 0.126 Uiso 1 1 calc R . . . .
H53B H 0.422015 0.044006 0.308500 0.126 Uiso 1 1 calc R . . . .
C54 C 0.1394(7) 0.2667(14) 0.3338(6) 0.141(4) Uani 1 1 d D U . . .
H54A H 0.153457 0.282613 0.356411 0.170 Uiso 1 1 calc R . . . .
H54B H 0.136230 0.188848 0.331423 0.170 Uiso 1 1 calc R . . . .
C55 C 0.0875(7) 0.3187(14) 0.3208(6) 0.166(5) Uani 1 1 d D U . . .
H55A H 0.063981 0.278798 0.328035 0.200 Uiso 1 1 calc R . . . .
H55B H 0.076165 0.319687 0.297658 0.200 Uiso 1 1 calc R . . . .
O2AA O 0.2881(7) 0.5449(16) 0.4335(5) 0.197(6) Uani 1 1 d D U . . .
C8AA C 0.4612(10) 0.2438(19) 0.3460(5) 0.189(7) Uani 1 1 d D U . . .
H8AA H 0.463227 0.197595 0.362963 0.227 Uiso 1 1 calc R . . . .
C7AA C 0.4283(9) 0.330(2) 0.3351(6) 0.189(7) Uani 1 1 d D U . . .
C1AA C 0.2841(12) 0.467(2) 0.4100(6) 0.187(7) Uani 1 1 d D U . . .
O6AA O 0.4380(7) 0.3774(15) 0.3090(4) 0.203(6) Uani 1 1 d D U . . .
C4AA C 0.2415(11) 0.411(2) 0.4081(6) 0.189(7) Uani 1 1 d D U . . .
H4AA H 0.229208 0.354081 0.394133 0.227 Uiso 1 1 calc R . . . .
C3AA C 0.2482(8) 0.5375(16) 0.4455(5) 0.201(7) Uani 1 1 d D U . . .
C0AA C 0.3188(12) 0.438(2) 0.3946(7) 0.195(10) Uani 1 1 d . U . . .
H0AA H 0.309944 0.472054 0.374075 0.293 Uiso 1 1 calc GR . . . .
H0AB H 0.318817 0.360878 0.392032 0.293 Uiso 1 1 calc GR . . . .
H0AC H 0.351062 0.461412 0.407401 0.293 Uiso 1 1 calc GR . . . .
C0BA C 0.3962(11) 0.360(3) 0.3508(7) 0.204(10) Uani 1 1 d . U . . .
H0BA H 0.375525 0.299882 0.351636 0.306 Uiso 1 1 calc GR . . . .
H0BB H 0.376135 0.418864 0.339592 0.306 Uiso 1 1 calc GR . . . .
H0BC H 0.414484 0.382486 0.372095 0.306 Uiso 1 1 calc GR . . . .
C5AA C 0.4748(7) 0.3154(17) 0.3029(4) 0.198(7) Uani 1 1 d D U . . .
C9AA C 0.4902(9) 0.2417(19) 0.3260(5) 0.196(7) Uani 1 1 d D U . . .
H9AA H 0.516628 0.195164 0.328458 0.235 Uiso 1 1 calc R . . . .
C1BA C 0.2183(8) 0.4515(18) 0.4299(6) 0.198(7) Uani 1 1 d D U . . .
H1BA H 0.189706 0.426210 0.433012 0.238 Uiso 1 1 calc R . . . .
C2BA C 0.4923(10) 0.335(2) 0.2770(3) 0.232(11) Uani 1 1 d D U . . .
H2BA H 0.464839 0.347286 0.257979 0.348 Uiso 1 1 calc DGR . . . .
H2BB H 0.510371 0.272584 0.273838 0.348 Uiso 1 1 calc DGR . . . .
H2BC H 0.513470 0.396639 0.281434 0.348 Uiso 1 1 calc GR . . . .
C3BA C 0.2406(11) 0.607(3) 0.4713(7) 0.252(12) Uani 1 1 d D U . . .
H3BA H 0.271979 0.627415 0.486047 0.379 Uiso 1 1 calc GR . . . .
H3BB H 0.222239 0.567437 0.482328 0.379 Uiso 1 1 calc GR . . . .
H3BC H 0.222558 0.670806 0.461905 0.379 Uiso 1 1 calc GR . . . .

loop_
_atom_site_aniso_label
_atom_site_aniso_U_11
_atom_site_aniso_U_22
_atom_site_aniso_U_33
_atom_site_aniso_U_23
_atom_site_aniso_U_13
_atom_site_aniso_U_12
Br1 0.294(6) 0.209(5) 0.403(8) 0.093(5) 0.027(6) 0.018(4)
Br2 0.1297(18) 0.184(3) 0.149(2) 0.0329(17) 0.0742(16) -0.0293(16)
Br3 0.193(3) 0.503(8) 0.147(3) 0.009(4) 0.083(2) -0.125(4)
Br4 0.1295(16) 0.157(2) 0.1487(19) -0.0482(15) 0.0945(15) -0.0197(14)
Br5 0.144(2) 0.180(3) 0.181(2) -0.0636(19) 0.1005(19) -0.0343(17)
Br6 0.182(2) 0.1258(19) 0.214(3) -0.0470(18) 0.131(2) -0.0456(17)
Br7 0.281(4) 0.218(4) 0.270(4) -0.122(3) 0.216(4) -0.128(3)
Br8 0.321(5) 0.196(3) 0.0967(17) 0.0108(17) 0.079(2) 0.070(3)
Br9 0.1273(15) 0.1177(15) 0.1520(18) -0.0015(12) 0.0950(14) 0.0159(12)
Br10 0.248(4) 0.193(4) 0.367(6) 0.038(4) 0.213(4) 0.064(3)
O1 0.126(9) 0.122(9) 0.152(10) -0.017(7) 0.052(8) 0.056(7)
O2 0.114(8) 0.082(7) 0.155(10) -0.004(6) 0.096(8) 0.001(6)
O3 0.070(5) 0.140(8) 0.077(5) -0.016(5) 0.035(4) 0.002(5)
O4 0.105(7) 0.060(5) 0.072(5) -0.022(4) 0.046(5) -0.020(4)
O5 0.113(8) 0.079(6) 0.076(6) -0.001(5) 0.041(6) 0.009(6)
O6 0.104(8) 0.128(10) 0.079(7) -0.014(6) 0.030(6) -0.041(7)
O7 0.117(8) 0.070(6) 0.095(7) 0.010(5) 0.059(6) 0.010(5)
O8 0.116(7) 0.090(6) 0.087(6) 0.019(5) 0.056(5) 0.044(5)
O9 0.075(5) 0.067(5) 0.083(6) -0.012(4) 0.043(5) 0.002(4)
O10 0.115(7) 0.092(7) 0.173(9) 0.026(6) 0.099(7) 0.004(6)
C1 0.135(14) 0.056(8) 0.086(10) 0.000(7) 0.041(10) 0.021(9)
C2 0.133(14) 0.048(8) 0.089(11) -0.006(7) 0.040(10) 0.004(8)
C3 0.099(11) 0.046(7) 0.064(8) 0.005(6) 0.010(7) -0.001(6)
C4 0.113(12) 0.053(8) 0.078(9) 0.004(6) 0.035(9) -0.007(7)
C5 0.089(10) 0.075(9) 0.071(9) 0.001(7) 0.034(8) -0.007(7)
C6 0.117(12) 0.052(7) 0.058(8) 0.005(6) 0.015(8) -0.010(7)
C7 0.102(11) 0.064(9) 0.073(9) 0.005(6) 0.019(8) 0.012(7)
C8 0.071(8) 0.061(8) 0.055(7) -0.005(5) 0.008(6) 0.008(6)
C9 0.070(8) 0.060(8) 0.076(8) -0.006(6) 0.026(7) 0.012(6)
C10 0.061(7) 0.072(9) 0.091(9) -0.011(7) 0.035(7) -0.003(6)
C11 0.056(6) 0.062(7) 0.057(7) -0.009(5) 0.015(5) 0.002(5)
C12 0.057(7) 0.055(7) 0.062(7) -0.004(5) 0.011(6) 0.004(5)
C13 0.063(7) 0.075(8) 0.049(6) -0.005(6) 0.011(6) 0.011(6)
C14 0.060(7) 0.066(8) 0.072(8) -0.015(6) 0.018(6) -0.007(6)
C15 0.050(6) 0.047(6) 0.067(7) -0.004(5) 0.014(6) 0.001(5)
C16 0.043(6) 0.088(9) 0.066(8) -0.014(6) 0.018(6) -0.010(6)
C17 0.062(7) 0.068(8) 0.063(7) -0.013(6) 0.025(6) -0.008(6)
C18 0.059(7) 0.040(6) 0.058(6) -0.003(5) 0.012(5) -0.006(5)
C19 0.051(6) 0.048(6) 0.064(7) -0.001(5) 0.014(5) 0.005(5)
C20 0.067(7) 0.043(6) 0.071(8) -0.006(5) 0.030(6) -0.004(5)
C21 0.076(8) 0.039(6) 0.061(7) -0.007(5) 0.020(6) -0.010(5)
C22 0.054(6) 0.042(6) 0.057(6) 0.000(5) 0.014(5) 0.003(4)
C23 0.052(6) 0.048(6) 0.057(6) 0.001(5) 0.014(5) 0.001(5)
C24 0.058(6) 0.054(6) 0.053(6) -0.004(5) 0.018(5) -0.001(5)
C25 0.054(6) 0.058(7) 0.054(6) -0.002(5) 0.011(5) 0.000(5)
C26 0.053(6) 0.073(8) 0.061(7) 0.006(6) 0.017(6) -0.001(6)
C27 0.067(7) 0.050(7) 0.060(7) -0.002(5) 0.015(6) 0.006(5)
C28 0.071(7) 0.060(7) 0.055(7) -0.003(5) 0.013(6) -0.023(6)
C29 0.065(7) 0.055(7) 0.060(7) -0.014(5) 0.013(6) -0.021(5)
C30 0.061(7) 0.062(8) 0.060(7) -0.012(6) 0.012(6) -0.014(6)
C31 0.086(9) 0.050(7) 0.066(8) -0.011(6) 0.023(7) -0.007(6)
C32 0.097(10) 0.044(6) 0.055(7) -0.005(5) 0.016(7) -0.009(6)
C33 0.094(10) 0.057(8) 0.074(8) -0.004(6) 0.032(7) -0.020(7)
C34 0.078(8) 0.064(8) 0.074(8) -0.013(6) 0.028(7) -0.014(6)
C35 0.128(12) 0.046(8) 0.086(10) -0.007(6) 0.032(9) -0.005(7)
C36 0.173(10) 0.155(10) 0.190(11) 0.000(9) 0.072(9) 0.048(9)
C37 0.180(11) 0.158(11) 0.227(12) 0.026(10) 0.103(10) 0.059(10)
C38 0.127(14) 0.107(14) 0.109(13) -0.019(11) 0.058(12) -0.015(11)
C39 0.181(13) 0.178(13) 0.173(13) -0.012(9) 0.075(9) 0.011(9)
C40 0.103(11) 0.086(11) 0.122(13) -0.020(9) 0.068(10) 0.002(8)
C41 0.124(15) 0.130(17) 0.166(19) -0.038(14) 0.079(14) 0.020(12)
C42 0.078(9) 0.102(12) 0.080(10) -0.014(8) 0.022(8) 0.000(8)
C43 0.111(13) 0.165(19) 0.086(11) -0.018(11) 0.050(10) -0.012(12)
C44 0.093(7) 0.144(8) 0.125(7) -0.019(7) 0.027(6) 0.002(7)
C45 0.067(4) 0.091(5) 0.077(4) -0.002(4) 0.049(4) 0.008(4)
C46 0.162(9) 0.112(8) 0.111(8) 0.026(7) 0.067(7) 0.058(7)
C47 0.186(10) 0.130(9) 0.135(9) 0.031(8) 0.075(9) 0.066(9)
C48 0.065(7) 0.065(8) 0.090(9) -0.009(6) 0.036(7) 0.003(6)
C49 0.102(11) 0.103(12) 0.097(11) -0.037(9) 0.058(9) -0.008(9)
C50 0.072(8) 0.075(9) 0.078(9) 0.004(7) 0.029(7) 0.012(6)
C51 0.091(10) 0.104(11) 0.068(8) -0.006(7) 0.041(8) 0.007(8)
C52 0.101(11) 0.090(11) 0.100(12) -0.027(9) 0.034(10) -0.002(9)
C53 0.117(13) 0.117(14) 0.090(11) -0.019(9) 0.048(10) 0.008(11)
C54 0.142(9) 0.116(9) 0.204(10) 0.031(8) 0.109(8) 0.004(8)
C55 0.163(10) 0.139(10) 0.239(11) 0.024(10) 0.124(9) -0.001(9)
O2AA 0.195(13) 0.174(13) 0.187(13) 0.044(9) 0.013(11) 0.029(11)
C8AA 0.202(15) 0.191(15) 0.158(13) -0.044(11) 0.037(11) -0.101(12)
C7AA 0.204(15) 0.195(14) 0.154(12) -0.036(11) 0.040(10) -0.101(11)
C1AA 0.190(14) 0.161(13) 0.178(14) 0.054(10) 0.017(12) 0.027(11)
O6AA 0.216(15) 0.210(14) 0.168(12) -0.031(10) 0.041(10) -0.092(11)
C4AA 0.195(14) 0.159(13) 0.183(14) 0.062(11) 0.018(12) 0.026(12)
C3AA 0.203(14) 0.180(13) 0.190(14) 0.047(10) 0.019(12) 0.036(12)
C0AA 0.21(2) 0.172(18) 0.172(18) 0.061(15) 0.026(16) 0.008(17)
C0BA 0.21(2) 0.195(19) 0.176(18) -0.050(16) 0.020(16) -0.076(17)
C5AA 0.212(15) 0.210(14) 0.166(12) -0.039(11) 0.051(11) -0.089(11)
C9AA 0.210(15) 0.200(15) 0.160(13) -0.047(11) 0.035(11) -0.096(12)
C1BA 0.203(14) 0.170(14) 0.190(15) 0.058(11) 0.018(12) 0.033(12)
C2BA 0.25(2) 0.26(2) 0.197(19) -0.023(18) 0.074(17) -0.055(19)
C3BA 0.24(2) 0.24(2) 0.23(2) 0.046(18) 0.020(19) 0.021(19)

loop_
_atom_type_symbol
_atom_type_description
_atom_type_scat_dispersion_real
_atom_type_scat_dispersion_imag
_atom_type_scat_source
C C 0.0181 0.0091 'International Tables Vol C Tables 4.2.6.8 and 6.1.1.4'
H H 0.0000 0.0000 'International Tables Vol C Tables 4.2.6.8 and 6.1.1.4'
Br Br -0.6763 1.2805 'International Tables Vol C Tables 4.2.6.8 and 6.1.1.4'
O O 0.0492 0.0322 'International Tables Vol C Tables 4.2.6.8 and 6.1.1.4'

loop_
_geom_angle_atom_site_label_1
_geom_angle_atom_site_label_2
_geom_angle_atom_site_label_3
_geom_angle
_geom_angle_site_symmetry_1
_geom_angle_site_symmetry_3
_geom_angle_publ_flag
C1 O1 C36 134.9(16) . . ?
C40 O2 C10 118.9(12) . . ?
C17 O3 C44 130.3(10) . . ?
C24 O4 C48 117.8(9) . . ?
C31 O5 C52 117.0(11) . . ?
C38 O6 C4 118.6(13) . . ?
C13 O7 C42 121.1(11) . . ?
C20 O8 C46 121.9(11) . . ?
C50 O9 C27 118.9(10) . . ?
C34 O10 C54 122.1(12) . . ?
O1 C1 C6 117.2(16) . . ?
C2 C1 O1 124.5(14) . . ?
C2 C1 C6 118.2(16) . . ?
C1 C2 H2 118.0 . . ?
C3 C2 C1 123.9(15) . . ?
C3 C2 H2 118.0 . . ?
C2 C3 C35 121.6(14) . . ?
C4 C3 C2 117.2(14) . . ?
C4 C3 C35 121.2(15) . . ?
C3 C4 O6 115.0(14) . . ?
C3 C4 C5 122.3(15) . . ?
C5 C4 O6 122.7(13) . . ?
C4 C5 H5 119.7 . . ?
C6 C5 C4 120.5(14) . . ?
C6 C5 H5 119.7 . . ?
C1 C6 C7 119.3(15) . . ?
C5 C6 C1 117.9(14) . . ?
C5 C6 C7 122.6(13) . . ?
C6 C7 H7A 109.9 . . ?
C6 C7 H7B 109.9 . . ?
H7A C7 H7B 108.3 . . ?
C8 C7 C6 109.1(10) . . ?
C8 C7 H7A 109.9 . . ?
C8 C7 H7B 109.9 . . ?
C9 C8 C7 121.4(11) . . ?
C9 C8 C13 116.4(12) . . ?
C13 C8 C7 122.1(12) . . ?
C8 C9 H9 119.1 . . ?
C10 C9 C8 121.7(11) . . ?
C10 C9 H9 119.1 . . ?
C9 C10 O2 123.7(11) . . ?
C9 C10 C11 123.0(12) . . ?
C11 C10 O2 113.3(12) . . ?
C10 C11 C14 122.2(11) . . ?
C12 C11 C10 116.9(11) . . ?
C12 C11 C14 120.9(10) . . ?
C11 C12 H12 119.2 . . ?
C11 C12 C13 121.7(11) . . ?
C13 C12 H12 119.2 . . ?
O7 C13 C8 115.8(12) . . ?
O7 C13 C12 124.0(11) . . ?
C12 C13 C8 120.2(12) . . ?
C11 C14 H14A 109.2 . . ?
C11 C14 H14B 109.2 . . ?
H14A C14 H14B 107.9 . . ?
C15 C14 C11 112.1(10) . . ?
C15 C14 H14A 109.2 . . ?
C15 C14 H14B 109.2 . . ?
C16 C15 C14 120.1(10) . . ?
C16 C15 C20 117.7(11) . . ?
C20 C15 C14 122.2(11) . . ?
C15 C16 H16 118.8 . . ?
C15 C16 C17 122.5(11) . . ?
C17 C16 H16 118.8 . . ?
O3 C17 C16 123.6(10) . . ?
C18 C17 O3 117.6(11) . . ?
C18 C17 C16 118.9(10) . . ?
C17 C18 C19 118.5(10) . . ?
C17 C18 C21 119.0(10) . . ?
C19 C18 C21 122.4(10) . . ?
C18 C19 H19 119.4 . . ?
C20 C19 C18 121.3(10) . . ?
C20 C19 H19 119.4 . . ?
O8 C20 C15 116.3(11) . . ?
O8 C20 C19 122.6(10) . . ?
C15 C20 C19 121.0(11) . . ?
C18 C21 H21A 109.0 . . ?
C18 C21 H21B 109.0 . . ?
C18 C21 C22 113.1(9) . . ?
H21A C21 H21B 107.8 . . ?
C22 C21 H21A 109.0 . . ?
C22 C21 H21B 109.0 . . ?
C23 C22 C21 119.9(10) . . ?
C23 C22 C27 119.4(10) . . ?
C27 C22 C21 120.8(10) . . ?
C22 C23 H23 120.2 . . ?
C24 C23 C22 119.7(10) . . ?
C24 C23 H23 120.2 . . ?
O4 C24 C25 114.9(10) . . ?
C23 C24 O4 123.1(10) . . ?
C23 C24 C25 122.0(10) . . ?
C24 C25 C28 121.4(10) . . ?
C26 C25 C24 117.7(11) . . ?
C26 C25 C28 120.9(11) . . ?
C25 C26 H26 119.3 . . ?
C25 C26 C27 121.5(11) . . ?
C27 C26 H26 119.3 . . ?
O9 C27 C22 116.6(10) . . ?
O9 C27 C26 123.7(11) . . ?
C22 C27 C26 119.7(10) . . ?
C25 C28 H28A 109.9 . . ?
C25 C28 H28B 109.9 . . ?
C25 C28 C29 108.7(9) . . ?
H28A C28 H28B 108.3 . . ?
C29 C28 H28A 109.9 . . ?
C29 C28 H28B 109.9 . . ?
C30 C29 C28 120.4(11) . . ?
C34 C29 C28 122.6(12) . . ?
C34 C29 C30 117.0(12) . . ?
C29 C30 H30 119.0 . . ?
C31 C30 C29 122.1(12) . . ?
C31 C30 H30 119.0 . . ?
O5 C31 C32 116.2(12) . . ?
C30 C31 O5 123.4(12) . . ?
C30 C31 C32 120.4(12) . . ?
C31 C32 C35 121.3(13) . . ?
C33 C32 C31 118.2(12) . . ?
C33 C32 C35 120.4(13) . . ?
C32 C33 H33 118.9 . . ?
C32 C33 C34 122.2(12) . . ?
C34 C33 H33 118.9 . . ?
O10 C34 C29 114.9(12) . . ?
O10 C34 C33 125.1(12) . . ?
C33 C34 C29 120.0(13) . . ?
C3 C35 H35A 109.2 . . ?
C3 C35 H35B 109.2 . . ?
C32 C35 C3 112.0(11) . . ?
C32 C35 H35A 109.2 . . ?
C32 C35 H35B 109.2 . . ?
H35A C35 H35B 107.9 . . ?
O1 C36 H36A 109.5 . . ?
O1 C36 H36B 109.5 . . ?
O1 C36 C37 110.8(17) . . ?
H36A C36 H36B 108.1 . . ?
C37 C36 H36A 109.5 . . ?
C37 C36 H36B 109.5 . . ?
Br1 C37 H37A 113.4 . . ?
Br1 C37 H37B 113.4 . . ?
C36 C37 Br1 91.3(17) . . ?
C36 C37 H37A 113.4 . . ?
C36 C37 H37B 113.4 . . ?
H37A C37 H37B 110.7 . . ?
O6 C38 H38A 108.0 . . ?
O6 C38 H38B 108.0 . . ?
O6 C38 C39 117.3(19) . . ?
H38A C38 H38B 107.2 . . ?
C39 C38 H38A 108.0 . . ?
C39 C38 H38B 108.0 . . ?
Br6 C39 H39A 109.3 . . ?
Br6 C39 H39B 109.3 . . ?
C38 C39 Br6 111.5(19) . . ?
C38 C39 H39A 109.3 . . ?
C38 C39 H39B 109.3 . . ?
H39A C39 H39B 108.0 . . ?
O2 C40 H40A 110.1 . . ?
O2 C40 H40B 110.1 . . ?
O2 C40 C41 108.1(14) . . ?
H40A C40 H40B 108.4 . . ?
C41 C40 H40A 110.1 . . ?
C41 C40 H40B 110.1 . . ?
Br2 C41 H41A 109.1 . . ?
Br2 C41 H41B 109.1 . . ?
C40 C41 Br2 112.6(13) . . ?
C40 C41 H41A 109.1 . . ?
C40 C41 H41B 109.1 . . ?
H41A C41 H41B 107.8 . . ?
O7 C42 H42A 108.2 . . ?
O7 C42 H42B 108.2 . . ?
H42A C42 H42B 107.3 . . ?
C43 C42 O7 116.4(16) . . ?
C43 C42 H42A 108.2 . . ?
C43 C42 H42B 108.2 . . ?
Br7 C43 H43A 108.4 . . ?
Br7 C43 H43B 108.4 . . ?
C42 C43 Br7 115.4(12) . . ?
C42 C43 H43A 108.4 . . ?
C42 C43 H43B 108.4 . . ?
H43A C43 H43B 107.5 . . ?
O3 C44 H44A 106.9 . . ?
O3 C44 H44B 106.9 . . ?
O3 C44 C45 121.8(11) . . ?
H44A C44 H44B 106.7 . . ?
C45 C44 H44A 106.9 . . ?
C45 C44 H44B 106.9 . . ?
Br3 C45 C44 92.5(8) . . ?
Br3 C45 H45A 113.2 . . ?
Br3 C45 H45B 113.2 . . ?
C44 C45 H45A 113.2 . . ?
C44 C45 H45B 113.2 . . ?
H45A C45 H45B 110.6 . . ?
O8 C46 H46A 108.1 . . ?
O8 C46 H46B 108.1 . . ?
O8 C46 C47 117.0(14) . . ?
H46A C46 H46B 107.3 . . ?
C47 C46 H46A 108.1 . . ?
C47 C46 H46B 108.1 . . ?
Br8 C47 H47A 110.6 . . ?
Br8 C47 H47B 110.6 . . ?
C46 C47 Br8 105.8(14) . . ?
C46 C47 H47A 110.6 . . ?
C46 C47 H47B 110.6 . . ?
H47A C47 H47B 108.7 . . ?
O4 C48 H48A 110.6 . . ?
O4 C48 H48B 110.6 . . ?
O4 C48 C49 105.7(11) . . ?
H48A C48 H48B 108.7 . . ?
C49 C48 H48A 110.6 . . ?
C49 C48 H48B 110.6 . . ?
Br4 C49 H49A 109.5 . . ?
Br4 C49 H49B 109.5 . . ?
C48 C49 Br4 110.8(10) . . ?
C48 C49 H49A 109.5 . . ?
C48 C49 H49B 109.5 . . ?
H49A C49 H49B 108.1 . . ?
O9 C50 H50A 109.9 . . ?
O9 C50 H50B 109.9 . . ?
O9 C50 C51 108.8(12) . . ?
H50A C50 H50B 108.3 . . ?
C51 C50 H50A 109.9 . . ?
C51 C50 H50B 109.9 . . ?
Br9 C51 H51A 109.5 . . ?
Br9 C51 H51B 109.5 . . ?
C50 C51 Br9 110.9(11) . . ?
C50 C51 H51A 109.5 . . ?
C50 C51 H51B 109.5 . . ?
H51A C51 H51B 108.1 . . ?
O5 C52 H52A 110.4 . . ?
O5 C52 H52B 110.4 . . ?
O5 C52 C53 106.7(14) . . ?
H52A C52 H52B 108.6 . . ?
C53 C52 H52A 110.4 . . ?
C53 C52 H52B 110.4 . . ?
Br5 C53 H53A 109.8 . . ?
Br5 C53 H53B 109.8 . . ?
C52 C53 Br5 109.4(12) . . ?
C52 C53 H53A 109.8 . . ?
C52 C53 H53B 109.8 . . ?
H53A C53 H53B 108.2 . . ?
O10 C54 H54A 109.2 . . ?
O10 C54 H54B 109.2 . . ?
O10 C54 C55 112.2(16) . . ?
H54A C54 H54B 107.9 . . ?
C55 C54 H54A 109.2 . . ?
C55 C54 H54B 109.2 . . ?
Br10 C55 H55A 110.6 . . ?
Br10 C55 H55B 110.6 . . ?
C54 C55 Br10 105.6(13) . . ?
C54 C55 H55A 110.6 . . ?
C54 C55 H55B 110.6 . . ?
H55A C55 H55B 108.8 . . ?
C1AA O2AA C3AA 111(2) . . ?
C7AA C8AA H8AA 127.2 . . ?
C9AA C8AA H8AA 127.2 . . ?
C9AA C8AA C7AA 105.6(15) . . ?
C8AA C7AA O6AA 108.0(13) . . ?
C0BA C7AA C8AA 121(3) . . ?
C0BA C7AA O6AA 131(3) . . ?
O2AA C1AA C0AA 129(3) . . ?
C4AA C1AA O2AA 104(3) . . ?
C4AA C1AA C0AA 126(3) . . ?
C5AA O6AA C7AA 107.0(13) . . ?
C1AA C4AA H4AA 123.8 . . ?
C1AA C4AA C1BA 112(2) . . ?
C1BA C4AA H4AA 123.8 . . ?
O2AA C3AA C3BA 125.7(15) . . ?
C1BA C3AA O2AA 107.8(15) . . ?
C1BA C3AA C3BA 126.5(16) . . ?
C1AA C0AA H0AA 109.5 . . ?
C1AA C0AA H0AB 109.5 . . ?
C1AA C0AA H0AC 109.5 . . ?
H0AA C0AA H0AB 109.5 . . ?
H0AA C0AA H0AC 109.5 . . ?
H0AB C0AA H0AC 109.5 . . ?
C7AA C0BA H0BA 109.5 . . ?
C7AA C0BA H0BB 109.5 . . ?
C7AA C0BA H0BC 109.5 . . ?
H0BA C0BA H0BB 109.5 . . ?
H0BA C0BA H0BC 109.5 . . ?
H0BB C0BA H0BC 109.5 . . ?
O6AA C5AA C2BA 123.5(15) . . ?
C9AA C5AA O6AA 108.2(14) . . ?
C9AA C5AA C2BA 128.3(17) . . ?
C8AA C9AA H9AA 124.6 . . ?
C5AA C9AA C8AA 110.8(19) . . ?
C5AA C9AA H9AA 124.6 . . ?
C4AA C1BA H1BA 127.6 . . ?
C3AA C1BA C4AA 104.8(15) . . ?
C3AA C1BA H1BA 127.6 . . ?
C5AA C2BA H2BA 109.5 . . ?
C5AA C2BA H2BB 109.5 . . ?
C5AA C2BA H2BC 109.5 . . ?
H2BA C2BA H2BB 109.5 . . ?
H2BA C2BA H2BC 109.5 . . ?
H2BB C2BA H2BC 109.5 . . ?
C3AA C3BA H3BA 109.5 . . ?
C3AA C3BA H3BB 109.5 . . ?
C3AA C3BA H3BC 109.5 . . ?
H3BA C3BA H3BB 109.5 . . ?
H3BA C3BA H3BC 109.5 . . ?
H3BB C3BA H3BC 109.5 . . ?

loop_
_geom_bond_atom_site_label_1
_geom_bond_atom_site_label_2
_geom_bond_distance
_geom_bond_site_symmetry_2
_geom_bond_publ_flag
Br1 C37 1.82(3) . ?
Br2 C41 1.90(2) . ?
Br3 C45 1.728(12) . ?
Br4 C49 1.902(14) . ?
Br5 C53 1.903(16) . ?
Br6 C39 1.98(3) . ?
Br7 C43 1.89(2) . ?
Br8 C47 1.78(2) . ?
Br9 C51 1.920(13) . ?
Br10 C55 1.763(16) . ?
O1 C1 1.38(2) . ?
O1 C36 1.495(16) . ?
O2 C10 1.419(16) . ?
O2 C40 1.370(16) . ?
O3 C17 1.393(14) . ?
O3 C44 1.534(14) . ?
O4 C24 1.382(13) . ?
O4 C48 1.407(14) . ?
O5 C31 1.372(16) . ?
O5 C52 1.387(18) . ?
O6 C4 1.423(18) . ?
O6 C38 1.387(19) . ?
O7 C13 1.346(15) . ?
O7 C42 1.398(16) . ?
O8 C20 1.373(14) . ?
O8 C46 1.402(18) . ?
O9 C27 1.391(13) . ?
O9 C50 1.379(15) . ?
O10 C34 1.382(16) . ?
O10 C54 1.415(19) . ?
C1 C2 1.37(2) . ?
C1 C6 1.40(2) . ?
C2 H2 0.9300 . ?
C2 C3 1.35(2) . ?
C3 C4 1.340(19) . ?
C3 C35 1.567(19) . ?
C4 C5 1.373(19) . ?
C5 H5 0.9300 . ?
C5 C6 1.37(2) . ?
C6 C7 1.557(19) . ?
C7 H7A 0.9700 . ?
C7 H7B 0.9700 . ?
C7 C8 1.505(18) . ?
C8 C9 1.399(18) . ?
C8 C13 1.413(16) . ?
C9 H9 0.9300 . ?
C9 C10 1.329(18) . ?
C10 C11 1.385(16) . ?
C11 C12 1.378(16) . ?
C11 C14 1.539(17) . ?
C12 H12 0.9300 . ?
C12 C13 1.386(17) . ?
C14 H14A 0.9700 . ?
C14 H14B 0.9700 . ?
C14 C15 1.466(16) . ?
C15 C16 1.373(16) . ?
C15 C20 1.388(15) . ?
C16 H16 0.9300 . ?
C16 C17 1.416(17) . ?
C17 C18 1.393(16) . ?
C18 C19 1.393(15) . ?
C18 C21 1.513(15) . ?
C19 H19 0.9300 . ?
C19 C20 1.388(16) . ?
C21 H21A 0.9700 . ?
C21 H21B 0.9700 . ?
C21 C22 1.547(14) . ?
C22 C23 1.382(15) . ?
C22 C27 1.395(16) . ?
C23 H23 0.9300 . ?
C23 C24 1.380(15) . ?
C24 C25 1.405(15) . ?
C25 C26 1.359(16) . ?
C25 C28 1.502(15) . ?
C26 H26 0.9300 . ?
C26 C27 1.408(16) . ?
C28 H28A 0.9700 . ?
C28 H28B 0.9700 . ?
C28 C29 1.514(17) . ?
C29 C30 1.415(17) . ?
C29 C34 1.402(17) . ?
C30 H30 0.9300 . ?
C30 C31 1.357(17) . ?
C31 C32 1.416(18) . ?
C32 C33 1.357(19) . ?
C32 C35 1.485(18) . ?
C33 H33 0.9300 . ?
C33 C34 1.399(19) . ?
C35 H35A 0.9700 . ?
C35 H35B 0.9700 . ?
C36 H36A 0.9700 . ?
C36 H36B 0.9700 . ?
C36 C37 1.668(18) . ?
C37 H37A 0.9700 . ?
C37 H37B 0.9700 . ?
C38 H38A 0.9700 . ?
C38 H38B 0.9700 . ?
C38 C39 1.39(3) . ?
C39 H39A 0.9700 . ?
C39 H39B 0.9700 . ?
C40 H40A 0.9700 . ?
C40 H40B 0.9700 . ?
C40 C41 1.54(3) . ?
C41 H41A 0.9700 . ?
C41 H41B 0.9700 . ?
C42 H42A 0.9700 . ?
C42 H42B 0.9700 . ?
C42 C43 1.38(2) . ?
C43 H43A 0.9700 . ?
C43 H43B 0.9700 . ?
C44 H44A 0.9700 . ?
C44 H44B 0.9700 . ?
C44 C45 1.741(15) . ?
C45 H45A 0.9700 . ?
C45 H45B 0.9700 . ?
C46 H46A 0.9700 . ?
C46 H46B 0.9700 . ?
C46 C47 1.631(17) . ?
C47 H47A 0.9700 . ?
C47 H47B 0.9700 . ?
C48 H48A 0.9700 . ?
C48 H48B 0.9700 . ?
C48 C49 1.491(17) . ?
C49 H49A 0.9700 . ?
C49 H49B 0.9700 . ?
C50 H50A 0.9700 . ?
C50 H50B 0.9700 . ?
C50 C51 1.477(18) . ?
C51 H51A 0.9700 . ?
C51 H51B 0.9700 . ?
C52 H52A 0.9700 . ?
C52 H52B 0.9700 . ?
C52 C53 1.53(2) . ?
C53 H53A 0.9700 . ?
C53 H53B 0.9700 . ?
C54 H54A 0.9700 . ?
C54 H54B 0.9700 . ?
C54 C55 1.549(17) . ?
C55 H55A 0.9700 . ?
C55 H55B 0.9700 . ?
O2AA C1AA 1.400(18) . ?
O2AA C3AA 1.409(18) . ?
C8AA H8AA 0.9300 . ?
C8AA C7AA 1.403(18) . ?
C8AA C9AA 1.395(18) . ?
C7AA O6AA 1.404(16) . ?
C7AA C0BA 1.37(4) . ?
C1AA C4AA 1.378(18) . ?
C1AA C0AA 1.42(4) . ?
O6AA C5AA 1.396(17) . ?
C4AA H4AA 0.9300 . ?
C4AA C1BA 1.424(18) . ?
C3AA C1BA 1.400(18) . ?
C3AA C3BA 1.501(19) . ?
C0AA H0AA 0.9600 . ?
C0AA H0AB 0.9600 . ?
C0AA H0AC 0.9600 . ?
C0BA H0BA 0.9600 . ?
C0BA H0BB 0.9600 . ?
C0BA H0BC 0.9600 . ?
C5AA C9AA 1.334(18) . ?
C5AA C2BA 1.413(15) . ?
C9AA H9AA 0.9300 . ?
C1BA H1BA 0.9300 . ?
C2BA H2BA 0.9600 . ?
C2BA H2BB 0.9600 . ?
C2BA H2BC 0.9600 . ?
C3BA H3BA 0.9600 . ?
C3BA H3BB 0.9600 . ?
C3BA H3BC 0.9600 . ?

loop_
_smtbx_masks_void_nr
_smtbx_masks_void_average_x
_smtbx_masks_void_average_y
_smtbx_masks_void_average_z
_smtbx_masks_void_volume
_smtbx_masks_void_count_electrons
_smtbx_masks_void_content
1 -0.037 0.074 0.194 12.7 0.8 ?
2 0.037 0.074 0.306 12.7 1.0 ?
3 -0.037 -0.074 0.694 12.7 0.8 ?
4 0.037 -0.074 0.806 12.7 0.9 ?
5 -0.063 0.330 0.114 20.0 2.4 ?
6 0.063 0.330 0.386 20.0 2.0 ?
7 -0.063 0.670 0.614 20.0 2.7 ?
8 0.063 0.670 0.886 20.0 2.3 ?
9 0.088 0.307 0.811 12.1 1.4 ?
10 0.088 0.693 0.311 12.1 1.3 ?
11 0.437 0.170 0.614 20.0 2.7 ?
12 0.437 0.830 0.114 20.0 2.4 ?
13 0.412 0.193 0.189 12.1 1.2 ?
14 0.412 0.807 0.689 12.1 1.3 ?
15 0.463 0.426 0.694 12.7 0.8 ?
16 0.463 0.574 0.194 12.7 0.8 ?
17 0.563 0.170 0.886 20.0 2.3 ?
18 0.563 0.830 0.386 20.0 2.0 ?
19 0.537 0.426 0.806 12.7 0.9 ?
20 0.537 0.574 0.306 12.7 1.0 ?
21 0.588 0.193 0.311 12.1 1.3 ?
22 0.588 0.807 0.811 12.1 1.4 ?
23 0.912 0.307 0.689 12.1 1.3 ?
24 0.912 0.693 0.189 12.1 1.2 ?
